data_4339195
loop_
_publ_author_name
'Wolf, Robert'
'Ni, Chengbao'
'Nguyen, Tailuan'
'Brynda, Marcin'
'Long, Gary J.'
'Sutton, Andrew D.'
'Fischer, Roland C.'
'Fettinger, J. C.'
'Hellman, Matthew'
'Pu, Lihung'
'Power, Philip P.'

_publ_section_title
;
 Substituent effects in formally quintuple-bonded ArCrCrAr compounds (Ar =
 terphenyl) and related species.
;
_journal_issue 26
_journal_name_full 'Inorganic chemistry'
_journal_page_first 11277
_journal_page_last 11290
_journal_paper_doi 10.1021/ic702112e
_journal_volume 46
_journal_year 2007
_chemical_formula_sum 'C84 H104 Cr2 F8 O2'
_chemical_formula_weight 1401.67
_chemical_melting_point 212
_chemical_name_systematic
; 
 ? 
;
_space_group_IT_number 2
_symmetry_cell_setting triclinic
_symmetry_space_group_name_Hall '-P 1'
_symmetry_space_group_name_H-M 'P -1'
_atom_sites_solution_hydrogens geom
_atom_sites_solution_primary direct
_atom_sites_solution_secondary difmap
_audit_creation_method SHELXL-97
_cell_angle_alpha 101.9990(10)
_cell_angle_beta 98.7800(10)
_cell_angle_gamma 93.1030(10)
_cell_formula_units_Z 1
_cell_length_a 9.8443(5)
_cell_length_b 13.8545(7)
_cell_length_c 14.2731(8)
_cell_measurement_reflns_used 2956
_cell_measurement_temperature 90(2)
_cell_measurement_theta_max 30.02
_cell_measurement_theta_min 1.64
_cell_volume 1874.39(17)
_computing_cell_refinement 'BRUKER SAINT'
_computing_data_collection 'BRUKER SMART SOFTWARE'
_computing_data_reduction 'BRUKER SAINT'
_computing_molecular_graphics 'BRUKER SHELXTL'
_computing_publication_material 'SHELXTL 97'
_computing_structure_refinement 'SHELXL-97 (Sheldrick, 1997)'
_computing_structure_solution 'SHELXS-97 (Sheldrick, 1990)'
_diffrn_ambient_temperature 90(2)
_diffrn_measured_fraction_theta_full 0.572
_diffrn_measured_fraction_theta_max 0.572
_diffrn_measurement_device_type 'Bruker Smart1000'
_diffrn_measurement_method 'Omega Scans'
_diffrn_radiation_monochromator graphite
_diffrn_radiation_source 'fine-focus sealed tube'
_diffrn_radiation_type MoK\a
_diffrn_radiation_wavelength 0.71073
_diffrn_reflns_av_R_equivalents 0.0294
_diffrn_reflns_av_sigmaI/netI 0.0658
_diffrn_reflns_limit_h_max 13
_diffrn_reflns_limit_h_min -13
_diffrn_reflns_limit_k_max 19
_diffrn_reflns_limit_k_min -19
_diffrn_reflns_limit_l_max 19
_diffrn_reflns_limit_l_min -19
_diffrn_reflns_number 14994
_diffrn_reflns_theta_full 29.60
_diffrn_reflns_theta_max 29.60
_diffrn_reflns_theta_min 2.87
_exptl_absorpt_coefficient_mu 0.356
_exptl_absorpt_correction_T_max 0.9552
_exptl_absorpt_correction_T_min 0.9227
_exptl_absorpt_correction_type SADABS
_exptl_crystal_colour purple
_exptl_crystal_density_diffrn 1.242
_exptl_crystal_density_method 'not measured'
_exptl_crystal_description block
_exptl_crystal_F_000 744
_exptl_crystal_size_max 0.23
_exptl_crystal_size_mid 0.17
_exptl_crystal_size_min 0.13
_refine_diff_density_max 0.943
_refine_diff_density_min -0.241
_refine_diff_density_rms 0.044
_refine_ls_extinction_method none
_refine_ls_goodness_of_fit_ref 0.842
_refine_ls_hydrogen_treatment mixed
_refine_ls_matrix_type full
_refine_ls_number_parameters 617
_refine_ls_number_reflns 6037
_refine_ls_number_restraints 0
_refine_ls_restrained_S_all 0.842
_refine_ls_R_factor_all 0.0616
_refine_ls_R_factor_gt 0.0476
_refine_ls_shift/su_max 0.009
_refine_ls_shift/su_mean 0.001
_refine_ls_structure_factor_coef Fsqd
_refine_ls_weighting_details 'calc w=1/[\s^2^(Fo^2^)+(0.1000P)^2^+0.0000P] where P=(Fo^2^+2Fc^2^)/3'
_refine_ls_weighting_scheme calc
_refine_ls_wR_factor_gt 0.1233
_refine_ls_wR_factor_ref 0.1311
_reflns_number_gt 4701
_reflns_number_total 6037
_reflns_threshold_expression >2sigma(I)
_cod_data_source_file 5.cif
_cod_data_source_block rw43fin
_cod_original_sg_symbol_H-M P-1
_cod_database_code 4339195

loop_
_symmetry_equiv_pos_as_xyz
'x, y, z'
'-x, -y, -z'

loop_
_atom_site_label
_atom_site_type_symbol
_atom_site_fract_x
_atom_site_fract_y
_atom_site_fract_z
_atom_site_U_iso_or_equiv
_atom_site_adp_type
_atom_site_occupancy
_atom_site_symmetry_multiplicity
_atom_site_calc_flag
_atom_site_refinement_flags
Cr1 Cr 0.56976(3) 0.56254(2) 0.60105(2) 0.01580(10) Uani 1 1 d .
F1 F 0.38594(13) 0.50667(10) 0.52904(9) 0.0226(2) Uani 1 1 d .
F2 F 0.28328(16) 0.78775(13) 1.01054(10) 0.0339(3) Uani 1 1 d .
F3 F 0.17450(16) 0.85559(12) 0.90381(11) 0.0342(3) Uani 1 1 d .
F4 F 0.10483(17) 0.70980(14) 0.91399(14) 0.0486(5) Uani 1 1 d .
O1 O 0.77786(15) 0.59448(12) 0.64915(11) 0.0233(3) Uani 1 1 d .
C1 C 0.48518(18) 0.64070(13) 0.71928(12) 0.0149(3) Uani 1 1 d .
C2 C 0.45024(18) 0.73986(14) 0.72741(13) 0.0151(3) Uani 1 1 d .
C3 C 0.35939(19) 0.78037(14) 0.78818(13) 0.0170(3) Uani 1 1 d .
H3 H 0.327(3) 0.848(2) 0.788(2) 0.019(6) Uiso 1 1 d .
C4 C 0.30806(19) 0.72514(14) 0.84791(13) 0.0173(3) Uani 1 1 d .
C5 C 0.34658(18) 0.62999(14) 0.84717(13) 0.0167(3) Uani 1 1 d .
H5 H 0.319(3) 0.594(2) 0.892(2) 0.030(7) Uiso 1 1 d .
C6 C 0.43183(18) 0.58765(13) 0.78299(13) 0.0148(3) Uani 1 1 d .
C7 C 0.46972(18) 0.48469(14) 0.78805(13) 0.0149(3) Uani 1 1 d .
C8 C 0.37498(19) 0.40149(14) 0.74611(14) 0.0179(3) Uani 1 1 d .
C12 C 0.59917(19) 0.47278(15) 0.84200(14) 0.0184(4) Uani 1 1 d .
C9 C 0.4095(2) 0.30765(15) 0.75974(15) 0.0227(4) Uani 1 1 d .
H9 H 0.344(3) 0.251(2) 0.731(2) 0.024(7) Uiso 1 1 d .
C10 C 0.5351(2) 0.29600(16) 0.81216(16) 0.0242(4) Uani 1 1 d .
H10 H 0.566(3) 0.234(2) 0.824(2) 0.021(6) Uiso 1 1 d .
C11 C 0.6293(2) 0.37770(17) 0.85226(15) 0.0224(4) Uani 1 1 d .
H11 H 0.710(4) 0.367(3) 0.892(3) 0.040(9) Uiso 1 1 d .
C13 C 0.51631(19) 0.80784(14) 0.67404(14) 0.0182(3) Uani 1 1 d .
C14 C 0.4705(2) 0.80205(16) 0.57407(15) 0.0216(4) Uani 1 1 d .
C15 C 0.5368(3) 0.8648(2) 0.52664(19) 0.0350(6) Uani 1 1 d .
H15 H 0.508(3) 0.857(2) 0.461(2) 0.027(7) Uiso 1 1 d .
C16 C 0.6460(3) 0.9326(2) 0.5769(2) 0.0449(7) Uani 1 1 d .
H16 H 0.693(4) 0.981(3) 0.544(3) 0.049(10) Uiso 1 1 d .
C17 C 0.6884(3) 0.9408(2) 0.6759(2) 0.0368(6) Uani 1 1 d .
H17 H 0.755(5) 0.985(4) 0.710(3) 0.063(12) Uiso 1 1 d .
C18 C 0.6256(2) 0.87879(16) 0.72586(16) 0.0231(4) Uani 1 1 d .
C19 C 0.2189(2) 0.76942(16) 0.91839(15) 0.0211(4) Uani 1 1 d .
C20 C 0.2336(2) 0.40976(15) 0.69051(15) 0.0224(4) Uani 1 1 d .
H20 H 0.241(3) 0.475(2) 0.675(2) 0.030(7) Uiso 1 1 d .
C21 C 0.1966(3) 0.32924(18) 0.59659(17) 0.0301(5) Uani 1 1 d .
H21A H 0.104(4) 0.340(3) 0.556(3) 0.043(9) Uiso 1 1 d .
H21C H 0.273(3) 0.333(2) 0.548(2) 0.024(7) Uiso 1 1 d .
H21B H 0.183(4) 0.270(3) 0.618(3) 0.050(10) Uiso 1 1 d .
C22 C 0.1241(2) 0.4048(2) 0.75556(19) 0.0296(5) Uani 1 1 d .
H22C H 0.035(4) 0.406(3) 0.718(2) 0.033(8) Uiso 1 1 d .
H22B H 0.140(4) 0.467(3) 0.811(3) 0.038(8) Uiso 1 1 d .
H22A H 0.125(4) 0.362(3) 0.788(3) 0.056(11) Uiso 1 1 d .
C23 C 0.6989(2) 0.56179(17) 0.89390(15) 0.0228(4) Uani 1 1 d .
H23 H 0.695(3) 0.612(3) 0.854(3) 0.038(8) Uiso 1 1 d .
C24 C 0.8498(2) 0.5378(3) 0.9065(3) 0.0439(7) Uani 1 1 d .
H24B H 0.872(4) 0.503(3) 0.960(3) 0.042(9) Uiso 1 1 d .
H24C H 0.911(4) 0.602(3) 0.924(3) 0.044(9) Uiso 1 1 d .
H24A H 0.877(4) 0.510(3) 0.846(3) 0.048(10) Uiso 1 1 d .
C25 C 0.6604(3) 0.6071(2) 0.99315(18) 0.0352(5) Uani 1 1 d .
H25B H 0.726(3) 0.661(3) 1.025(2) 0.028(7) Uiso 1 1 d .
H25C H 0.563(4) 0.626(3) 0.984(3) 0.046(9) Uiso 1 1 d .
H25A H 0.671(4) 0.556(3) 1.032(3) 0.049(10) Uiso 1 1 d .
C26 C 0.3433(2) 0.73563(15) 0.51943(14) 0.0209(4) Uani 1 1 d .
H26 H 0.326(3) 0.680(2) 0.553(2) 0.020(6) Uiso 1 1 d .
C27 C 0.3556(3) 0.6890(2) 0.41453(18) 0.0359(5) Uani 1 1 d .
H27C H 0.271(5) 0.633(4) 0.390(4) 0.084(15) Uiso 1 1 d .
H27B H 0.316(6) 0.734(5) 0.364(4) 0.089(16) Uiso 1 1 d .
H27A H 0.446(5) 0.656(4) 0.422(4) 0.089(17) Uiso 1 1 d .
C28 C 0.2167(2) 0.79531(19) 0.5222(2) 0.0318(5) Uani 1 1 d .
H28C H 0.140(3) 0.749(3) 0.487(2) 0.028(7) Uiso 1 1 d .
H28B H 0.239(3) 0.841(3) 0.489(2) 0.037(8) Uiso 1 1 d .
H28A H 0.198(3) 0.822(3) 0.592(3) 0.037(8) Uiso 1 1 d .
C29 C 0.6749(2) 0.89156(17) 0.83515(16) 0.0256(4) Uani 1 1 d .
H29 H 0.650(3) 0.832(2) 0.855(2) 0.021(6) Uiso 1 1 d .
C30 C 0.8316(3) 0.9166(2) 0.86549(19) 0.0330(5) Uani 1 1 d .
H30C H 0.886(4) 0.871(3) 0.832(3) 0.051(10) Uiso 1 1 d .
H30B H 0.863(4) 0.908(3) 0.940(3) 0.051(10) Uiso 1 1 d .
H30A H 0.855(4) 0.992(3) 0.854(3) 0.044(9) Uiso 1 1 d .
C31 C 0.6027(3) 0.9726(2) 0.8923(2) 0.0440(7) Uani 1 1 d .
H31C H 0.627(4) 1.043(3) 0.880(3) 0.044(9) Uiso 1 1 d .
H31B H 0.493(4) 0.959(3) 0.881(3) 0.045(9) Uiso 1 1 d .
H31A H 0.649(5) 0.981(4) 0.966(4) 0.065(12) Uiso 1 1 d .
C32 C 0.8377(2) 0.68781(19) 0.71440(17) 0.0289(4) Uani 1 1 d .
H32B H 0.868(4) 0.677(3) 0.792(3) 0.041(9) Uiso 1 1 d .
H32A H 0.765(3) 0.734(3) 0.711(2) 0.029(7) Uiso 1 1 d .
C33 C 0.9595(2) 0.71866(17) 0.67003(17) 0.0251(4) Uani 1 1 d .
H33B H 0.944(3) 0.745(3) 0.612(2) 0.032(8) Uiso 1 1 d .
H33A H 1.028(3) 0.764(3) 0.714(2) 0.032(8) Uiso 1 1 d .
C34 C 1.0142(2) 0.61992(19) 0.63627(19) 0.0286(4) Uani 1 1 d .
H34B H 1.069(4) 0.623(3) 0.588(3) 0.050(10) Uiso 1 1 d .
H34A H 1.069(4) 0.599(3) 0.686(3) 0.053(11) Uiso 1 1 d .
C35 C 0.8859(2) 0.54777(17) 0.60061(17) 0.0257(4) Uani 1 1 d .
H35B H 0.897(4) 0.484(3) 0.617(3) 0.050(10) Uiso 1 1 d .
H35A H 0.843(3) 0.541(3) 0.530(3) 0.036(8) Uiso 1 1 d .
C36 C 0.0285(3) 0.1409(2) 0.7784(2) 0.0427(7) Uani 1 1 d .
C37 C 0.0297(3) 0.0988(2) 0.6826(2) 0.0403(6) Uani 1 1 d .
H37 H -0.065(4) 0.106(3) 0.640(3) 0.054(11) Uiso 1 1 d .
C38 C 0.1422(4) 0.0492(2) 0.6553(3) 0.0487(7) Uani 1 1 d .
H38 H 0.124(6) 0.020(5) 0.587(5) 0.086(16) Uiso 1 1 d .
C39 C 0.2521(4) 0.0406(2) 0.7234(4) 0.0610(11) Uani 1 1 d .
H39 H 0.3283 0.0066 0.7049 0.073 Uiso 1 1 calc R
C40 C 0.2500(5) 0.0825(3) 0.8198(4) 0.0697(13) Uani 1 1 d .
H40 H 0.3255 0.0775 0.8682 0.084 Uiso 1 1 calc R
C41 C 0.1398(5) 0.1310(3) 0.8461(3) 0.0599(10) Uani 1 1 d .
H41 H 0.1399 0.1587 0.9128 0.072 Uiso 1 1 calc R
C42 C -0.0918(5) 0.1963(3) 0.8061(4) 0.0768(16) Uani 1 1 d .
H42A H -0.0767 0.2215 0.8767 0.115 Uiso 1 1 calc R
H42B H -0.1766 0.1516 0.7862 0.115 Uiso 1 1 calc R
H42C H -0.1003 0.2519 0.7736 0.115 Uiso 1 1 calc R

loop_
_atom_site_aniso_label
_atom_site_aniso_U_11
_atom_site_aniso_U_22
_atom_site_aniso_U_33
_atom_site_aniso_U_23
_atom_site_aniso_U_13
_atom_site_aniso_U_12
Cr1 0.01650(15) 0.01750(16) 0.01398(15) 0.00390(11) 0.00388(10) 0.00120(10)
F1 0.0293(6) 0.0217(6) 0.0157(5) 0.0001(4) 0.0050(4) 0.0039(5)
F2 0.0420(8) 0.0429(8) 0.0168(6) 0.0023(6) 0.0062(5) 0.0158(7)
F3 0.0391(8) 0.0358(8) 0.0338(7) 0.0108(6) 0.0144(6) 0.0218(6)
F4 0.0333(8) 0.0418(9) 0.0640(11) -0.0156(8) 0.0316(8) -0.0160(7)
O1 0.0189(6) 0.0265(7) 0.0227(7) 0.0009(6) 0.0048(5) -0.0008(6)
C1 0.0164(7) 0.0140(8) 0.0132(7) 0.0028(6) 0.0002(6) -0.0016(6)
C2 0.0179(8) 0.0135(8) 0.0126(7) 0.0026(6) 0.0004(6) -0.0019(6)
C3 0.0185(8) 0.0134(8) 0.0175(8) 0.0014(6) 0.0011(6) -0.0003(6)
C4 0.0172(8) 0.0175(8) 0.0158(8) 0.0008(6) 0.0027(6) 0.0007(6)
C5 0.0183(8) 0.0166(8) 0.0153(8) 0.0033(6) 0.0039(6) -0.0004(6)
C6 0.0160(7) 0.0136(7) 0.0141(7) 0.0033(6) 0.0006(6) -0.0001(6)
C7 0.0169(7) 0.0152(8) 0.0135(7) 0.0047(6) 0.0038(6) 0.0011(6)
C8 0.0195(8) 0.0153(8) 0.0187(8) 0.0055(7) 0.0012(6) -0.0010(6)
C12 0.0184(8) 0.0225(9) 0.0160(8) 0.0079(7) 0.0036(6) 0.0017(7)
C9 0.0285(10) 0.0161(9) 0.0228(9) 0.0051(7) 0.0012(7) 0.0003(7)
C10 0.0290(10) 0.0209(10) 0.0251(10) 0.0098(8) 0.0042(8) 0.0065(8)
C11 0.0213(9) 0.0266(10) 0.0222(9) 0.0104(8) 0.0038(7) 0.0076(7)
C13 0.0209(8) 0.0146(8) 0.0201(8) 0.0065(7) 0.0037(6) -0.0002(6)
C14 0.0247(9) 0.0207(9) 0.0209(9) 0.0094(8) 0.0030(7) -0.0014(7)
C15 0.0356(12) 0.0431(14) 0.0297(11) 0.0232(11) 0.0000(9) -0.0120(10)
C16 0.0461(14) 0.0492(16) 0.0423(14) 0.0289(14) -0.0006(11) -0.0217(13)
C17 0.0373(12) 0.0328(13) 0.0395(13) 0.0176(11) -0.0031(10) -0.0154(10)
C18 0.0255(9) 0.0172(9) 0.0254(9) 0.0062(8) 0.0004(7) -0.0038(7)
C19 0.0206(9) 0.0203(9) 0.0214(9) 0.0017(7) 0.0054(7) 0.0000(7)
C20 0.0224(9) 0.0182(9) 0.0245(9) 0.0068(8) -0.0033(7) -0.0033(7)
C21 0.0330(11) 0.0253(11) 0.0262(10) 0.0028(9) -0.0057(8) -0.0074(9)
C22 0.0199(9) 0.0337(12) 0.0366(12) 0.0134(10) 0.0024(8) -0.0008(8)
C23 0.0170(8) 0.0272(10) 0.0244(9) 0.0118(8) -0.0021(7) -0.0035(7)
C24 0.0166(10) 0.0499(16) 0.066(2) 0.0251(16) -0.0054(11) -0.0038(10)
C25 0.0412(13) 0.0378(13) 0.0213(10) 0.0029(10) -0.0006(9) -0.0144(11)
C26 0.0269(9) 0.0195(9) 0.0156(8) 0.0053(7) 0.0010(7) -0.0009(7)
C27 0.0540(15) 0.0314(12) 0.0216(10) 0.0048(9) 0.0084(10) -0.0062(11)
C28 0.0259(10) 0.0280(11) 0.0407(13) 0.0111(10) -0.0011(9) 0.0014(9)
C29 0.0266(10) 0.0218(10) 0.0239(10) 0.0010(8) -0.0009(7) -0.0073(8)
C30 0.0277(11) 0.0324(12) 0.0322(12) -0.0003(10) -0.0037(9) -0.0046(9)
C31 0.0300(12) 0.0445(16) 0.0464(16) -0.0143(13) 0.0083(11) -0.0051(11)
C32 0.0247(10) 0.0293(11) 0.0279(11) -0.0038(9) 0.0058(8) -0.0034(8)
C33 0.0224(9) 0.0251(10) 0.0253(10) 0.0016(8) 0.0023(7) 0.0004(8)
C34 0.0196(9) 0.0303(11) 0.0346(11) 0.0043(9) 0.0045(8) 0.0027(8)
C35 0.0216(9) 0.0229(10) 0.0320(11) 0.0031(8) 0.0050(8) 0.0062(8)
C36 0.0601(17) 0.0210(11) 0.0530(17) 0.0075(11) 0.0308(14) -0.0028(11)
C37 0.0431(14) 0.0350(14) 0.0460(15) 0.0142(12) 0.0107(11) 0.0026(11)
C38 0.064(2) 0.0335(14) 0.0543(19) 0.0080(13) 0.0278(15) 0.0094(13)
C39 0.0503(18) 0.0279(14) 0.114(4) 0.0278(19) 0.0233(19) 0.0121(13)
C40 0.079(3) 0.0432(19) 0.083(3) 0.035(2) -0.022(2) -0.0097(18)
C41 0.100(3) 0.0352(16) 0.0437(17) 0.0123(14) 0.0115(17) -0.0172(18)
C42 0.093(3) 0.0357(16) 0.118(4) 0.009(2) 0.080(3) 0.0023(18)

loop_
_atom_type_symbol
_atom_type_description
_atom_type_scat_dispersion_real
_atom_type_scat_dispersion_imag
_atom_type_scat_source
C C 0.0033 0.0016 'International Tables Vol C Tables 4.2.6.8 and 6.1.1.4'
H H 0.0000 0.0000 'International Tables Vol C Tables 4.2.6.8 and 6.1.1.4'
O O 0.0106 0.0060 'International Tables Vol C Tables 4.2.6.8 and 6.1.1.4'
F F 0.0171 0.0103 'International Tables Vol C Tables 4.2.6.8 and 6.1.1.4'
Cr Cr 0.3209 0.6236 'International Tables Vol C Tables 4.2.6.8 and 6.1.1.4'

loop_
_geom_angle_atom_site_label_1
_geom_angle_atom_site_label_2
_geom_angle_atom_site_label_3
_geom_angle
_geom_angle_site_symmetry_1
_geom_angle_site_symmetry_3
F1 Cr1 F1 77.89(6) . 2_666
F1 Cr1 O1 165.34(6) . .
F1 Cr1 O1 88.17(6) 2_666 .
F1 Cr1 C1 92.15(6) . .
F1 Cr1 C1 168.02(6) 2_666 .
O1 Cr1 C1 102.21(7) . .
Cr1 F1 Cr1 102.11(6) . 2_666
C32 O1 C35 108.74(16) . .
C32 O1 Cr1 123.10(13) . .
C35 O1 Cr1 125.03(14) . .
C2 C1 C6 115.92(16) . .
C2 C1 Cr1 123.23(12) . .
C6 C1 Cr1 119.38(13) . .
C3 C2 C1 122.13(15) . .
C3 C2 C13 117.06(16) . .
C1 C2 C13 120.74(16) . .
C4 C3 C2 119.70(17) . .
C3 C4 C5 120.16(17) . .
C3 C4 C19 120.59(17) . .
C5 C4 C19 119.12(16) . .
C4 C5 C6 120.15(16) . .
C5 C6 C1 121.71(16) . .
C5 C6 C7 116.52(15) . .
C1 C6 C7 121.71(16) . .
C8 C7 C12 119.91(16) . .
C8 C7 C6 120.86(15) . .
C12 C7 C6 119.07(17) . .
C9 C8 C7 119.15(17) . .
C9 C8 C20 118.38(17) . .
C7 C8 C20 122.41(16) . .
C11 C12 C7 118.69(19) . .
C11 C12 C23 120.15(17) . .
C7 C12 C23 121.01(17) . .
C10 C9 C8 121.0(2) . .
C9 C10 C11 119.88(18) . .
C10 C11 C12 121.36(18) . .
C14 C13 C18 119.97(17) . .
C14 C13 C2 121.08(17) . .
C18 C13 C2 118.95(16) . .
C15 C14 C13 119.3(2) . .
C15 C14 C26 119.26(18) . .
C13 C14 C26 121.19(16) . .
C16 C15 C14 120.7(2) . .
C15 C16 C17 120.2(2) . .
C16 C17 C18 120.9(2) . .
C17 C18 C13 118.9(2) . .
C17 C18 C29 118.9(2) . .
C13 C18 C29 122.18(17) . .
F2 C19 F3 105.90(18) . .
F2 C19 F4 106.16(17) . .
F3 C19 F4 105.80(17) . .
F2 C19 C4 112.75(16) . .
F3 C19 C4 113.41(16) . .
F4 C19 C4 112.22(18) . .
C8 C20 C22 109.88(16) . .
C8 C20 C21 112.23(18) . .
C22 C20 C21 110.20(18) . .
C12 C23 C24 113.1(2) . .
C12 C23 C25 110.43(17) . .
C24 C23 C25 110.2(2) . .
C14 C26 C27 113.10(19) . .
C14 C26 C28 109.18(18) . .
C27 C26 C28 110.38(19) . .
C31 C29 C18 110.6(2) . .
C31 C29 C30 108.4(2) . .
C18 C29 C30 113.36(19) . .
O1 C32 C33 104.21(18) . .
C34 C33 C32 101.21(19) . .
C33 C34 C35 104.41(17) . .
O1 C35 C34 105.49(18) . .
C37 C36 C41 117.9(3) . .
C37 C36 C42 119.7(4) . .
C41 C36 C42 122.3(4) . .
C36 C37 C38 120.5(3) . .
C39 C38 C37 120.7(4) . .
C38 C39 C40 118.6(3) . .
C41 C40 C39 120.4(3) . .
C40 C41 C36 121.9(4) . .

loop_
_geom_bond_atom_site_label_1
_geom_bond_atom_site_label_2
_geom_bond_distance
_geom_bond_site_symmetry_2
Cr1 F1 1.9698(14) .
Cr1 F1 2.0272(13) 2_666
Cr1 O1 2.0518(15) .
Cr1 C1 2.1167(19) .
F1 Cr1 2.0272(13) 2_666
F2 C19 1.336(2) .
F3 C19 1.339(2) .
F4 C19 1.343(2) .
O1 C32 1.461(3) .
O1 C35 1.464(3) .
C1 C2 1.420(2) .
C1 C6 1.423(2) .
C2 C3 1.399(3) .
C2 C13 1.508(2) .
C3 C4 1.389(2) .
C4 C5 1.390(3) .
C4 C19 1.493(3) .
C5 C6 1.397(3) .
C6 C7 1.507(2) .
C7 C8 1.408(3) .
C7 C12 1.421(2) .
C8 C9 1.406(3) .
C8 C20 1.516(3) .
C12 C11 1.398(3) .
C12 C23 1.517(3) .
C9 C10 1.380(3) .
C10 C11 1.387(3) .
C13 C14 1.413(3) .
C13 C18 1.418(3) .
C14 C15 1.399(3) .
C14 C26 1.517(3) .
C15 C16 1.389(4) .
C16 C17 1.390(4) .
C17 C18 1.400(3) .
C18 C29 1.531(3) .
C20 C22 1.535(3) .
C20 C21 1.536(3) .
C23 C24 1.532(3) .
C23 C25 1.538(4) .
C26 C27 1.528(3) .
C26 C28 1.534(3) .
C29 C31 1.521(4) .
C29 C30 1.537(3) .
C32 C33 1.520(3) .
C33 C34 1.510(3) .
C34 C35 1.520(3) .
C36 C37 1.372(5) .
C36 C41 1.379(6) .
C36 C42 1.504(5) .
C37 C38 1.397(4) .
C38 C39 1.368(6) .
C39 C40 1.382(7) .
C40 C41 1.366(7) .
